data_7247505
loop_
_publ_author_name
'Wang, Yun'
'Zhang, Wenjuan'
'Wang, Xing'
'Zuo, Weiwei'
'Xue, Xiaopan'
'Ma, Yanping'
'Sun, Wen-Hua'

_publ_section_title
;
 N-(2-(Diphenylphosphino)ethyl)-2-alkyl-5,6,7,8-tetrahydro-quinolin-8-amines
 iron(ii) complexes: structural diversity and the ring opening
 polymerization of \e-caprolactone
;
_journal_issue 43
_journal_name_full 'RSC Advances'
_journal_page_first 29866
_journal_page_last 29878
_journal_paper_doi 10.1039/D3RA05867K
_journal_volume 13
_journal_year 2023
_chemical_absolute_configuration na
_chemical_formula_moiety 'C38 H47 Cl2 Fe N2 P'
_chemical_formula_sum 'C38 H46 Cl2 Fe N2 P'
_chemical_formula_weight 688.49
_space_group_crystal_system monoclinic
_space_group_IT_number 4
_space_group_name_Hall 'P 2yb'
_space_group_name_H-M_alt 'P 1 21 1'
_atom_sites_solution_hydrogens geom
_atom_sites_solution_primary iterative
_audit_creation_date 2022-02-24
_audit_creation_method
;
Olex2 1.3
(compiled 2020.11.12 svn.r5f609507 for OlexSys, GUI svn.r6226)
;
_audit_update_record
;
2023-08-16 deposited with the CCDC.	2023-09-27 downloaded from the CCDC.
;
_cell_angle_alpha 90
_cell_angle_beta 108.9370(10)
_cell_angle_gamma 90
_cell_formula_units_Z 2
_cell_length_a 10.48430(10)
_cell_length_b 12.94410(10)
_cell_length_c 14.17160(10)
_cell_measurement_reflns_used 22745
_cell_measurement_temperature 170.00(11)
_cell_measurement_theta_max 76.7940
_cell_measurement_theta_min 3.2740
_cell_volume 1819.13(3)
_computing_cell_refinement 'CrysAlisPro 1.171.41.121a (Rigaku OD, 2021)'
_computing_data_collection 'CrysAlisPro 1.171.41.121a (Rigaku OD, 2021)'
_computing_data_reduction 'CrysAlisPro 1.171.41.121a (Rigaku OD, 2021)'
_computing_molecular_graphics 'Olex2 1.3 (Dolomanov et al., 2009)'
_computing_publication_material 'Olex2 1.3 (Dolomanov et al., 2009)'
_computing_structure_refinement 'SHELXL 2018/3 (Sheldrick, 2015)'
_computing_structure_solution 'olex2.solve 1.3 (Bourhis et al., 2015)'
_diffrn_ambient_environment N~2~
_diffrn_ambient_temperature 170.00(11)
_diffrn_detector 'Hybrid Pixel Array Detector'
_diffrn_detector_area_resol_mean 10.0000
_diffrn_detector_type HyPix
_diffrn_measured_fraction_theta_full 0.999
_diffrn_measured_fraction_theta_max 0.977
_diffrn_measurement_details
;
List of Runs (angles in degrees, time in seconds):

  # Type    Start    End  Width  t~exp~   \w     \q     \k     \f   Frames
#--------------------------------------------------------------------------
  1  \w     36.00 118.00   0.50    0.05    --   47.70  38.00   0.00  164
  2  \w     50.00  76.00   0.50    0.05    --   47.70  57.00 -60.00   52
  3  \w     33.00 112.00   0.50    0.05    --   47.70  57.00 -90.00  158
  4  \w     52.00  90.00   0.50    0.05    --   47.70  51.00-179.00   76
  5  \w     35.00  60.00   0.50    0.05    --  107.36 -57.00-180.00   50
  6  \w     35.00  64.00   0.50    0.05    --  107.36 -57.00 -90.00   58
  7  \w     -6.00  19.00   0.50    0.05    --   47.70 -51.00  34.00   50
  8  \w     37.00  68.00   0.50    0.05    --  107.36 -57.00 150.00   62
  9  \w     36.00  67.00   0.50    0.05    --  107.36 -57.00  30.00   62
 10  \w     36.00  61.00   0.50    0.05    --  107.36 -51.00  34.00   50
 11  \w    103.00 178.00   0.50    0.05    --  107.36  38.00 -30.00  150
 12  \w    150.00 176.00   0.50    0.05    --  107.36  77.00 -90.00   52
 13  \w     94.00 140.00   0.50    0.05    --  107.36  57.00 -60.00   92
 14  \w     94.00 133.00   0.50    0.05    --  107.36  51.00-179.00   78
 15  \w    152.00 178.00   0.50    0.05    --  107.36  51.00-179.00   52
 16  \w     86.00 131.00   0.50    0.05    --  107.36  77.00-120.00   90
 17  \w     85.00 111.00   0.50    0.05    --  107.36  77.00 -90.00   52
 18  \w    -20.00  28.00   0.50    0.05    --  -47.70  19.00 -30.00   96
 19  \w    -50.00  24.00   0.50    0.05    --  -47.70  51.00-179.00  148
 20  \w    -99.00 -74.00   0.50    0.05    -- -104.50  77.00-120.00   50
 21  \w    -99.00 -42.00   0.50    0.05    -- -104.50  77.00 -60.00  114
 22  \w    -62.00 -37.00   0.50    0.05    -- -104.50  57.00  60.00   50
 23  \w    -62.00 -32.00   0.50    0.05    -- -104.50  57.00   0.00   60
 24  \w    -59.00 -32.00   0.50    0.05    -- -104.50  57.00  30.00   54
 25  \w    -59.00 -33.00   0.50    0.05    -- -104.50  57.00 -60.00   52
 26  \w    -62.00 -36.00   0.50    0.05    -- -104.50  57.00 -90.00   52
 27  \w    -67.00 -41.00   0.50    0.05    -- -104.50  77.00-120.00   52
 28  \w     35.00 111.00   0.50    0.05    --  107.36-125.00-150.00  152
 29  \w   -109.00 -83.00   0.50    0.05    -- -104.50 -79.00 -29.92   52
 30  \w   -109.00 -83.00   0.50    0.05    -- -104.50 -77.00 -41.03   52
 31  \w   -172.00-119.00   0.50    0.05    -- -104.50 -77.00 -41.03  106
 32  \w   -171.00-145.00   0.50    0.05    -- -104.50 -77.00 -30.00   52
 33  \w   -160.00-134.00   0.50    0.05    -- -104.50 -77.00 -60.00   52
 34  \w   -113.00 -87.00   0.50    0.05    -- -104.50 -64.00 -69.65   52
 35  \w   -111.00 -85.00   0.50    0.05    -- -104.50 -77.00 -60.00   52
 36  \w   -173.00 -92.00   0.50    0.05    -- -104.50 -63.00-101.11  162
 37  \w   -173.00-118.00   0.50    0.05    -- -104.50 -69.00 -14.16  110
 38  \w   -113.00 -87.00   0.50    0.05    -- -104.50 -63.00 -94.36   52
 39  \w   -107.00 -82.00   0.50    0.05    -- -104.50 -77.00 -30.00   50
 40  \w   -115.00 -89.00   0.50    0.05    -- -104.50 -57.00 -60.00   52
 41  \w   -111.00 -85.00   0.50    0.05    -- -104.50 -69.00 -14.16   52
 42  \w   -115.00 -89.00   0.50    0.05    -- -104.50 -57.00 -90.00   52
 43  \w   -122.00 -90.00   0.50    0.05    -- -104.50 -57.00   0.00   64
 44  \w   -136.00-106.00   0.50    0.05    -- -104.50 -51.00  34.00   60
 45  \w   -172.00-136.00   0.50    0.05    -- -104.50 -57.00   0.00   72
 46  \w   -116.00 -90.00   0.50    0.05    -- -104.50 -48.00 -78.94   52
 47  \w   -117.00 -91.00   0.50    0.05    -- -104.50 -49.00 -85.25   52
 48  \w   -146.00 -93.00   0.50    0.05    -- -104.50 -41.00-102.53  106
 49  \w   -109.00 -71.00   0.50    0.05    --  -47.70 -51.00  34.00   76
 50  \w   -169.00 -87.00   0.50    0.05    -- -104.50 -64.00 135.27  164
 51  \w   -167.00 -90.00   0.50    0.05    -- -104.50 -58.00 114.28  154
 52  \w   -173.00 -91.00   0.50    0.05    -- -104.50 -38.00  60.00  164
 53  \w   -117.00 -91.00   0.50    0.05    -- -104.50 -38.00 -60.00   52
 54  \w   -120.00 -92.00   0.50    0.05    -- -104.50 -19.00-180.00   56
 55  \w   -118.00 -74.00   0.50    0.05    --  -47.70-125.00-180.00   88
 56  \w   -120.00 -91.00   0.50    0.05    --  -47.70-125.00 -90.00   58
 57  \w   -117.00 -79.00   0.50    0.05    --  -47.70-125.00 -60.00   76
 58  \w   -120.00 -75.00   0.50    0.05    --  -47.70-125.00  30.00   90
;
_diffrn_measurement_device 'four-circle diffractometer'
_diffrn_measurement_device_type 'XtaLAB Synergy R, HyPix'
_diffrn_measurement_method '\w scans'
_diffrn_orient_matrix_type 'CrysAlisPro convention (1999,Acta A55,543-557)'
_diffrn_orient_matrix_UB_11 0.1360583000
_diffrn_orient_matrix_UB_12 0.0216000000
_diffrn_orient_matrix_UB_13 0.0812860000
_diffrn_orient_matrix_UB_21 0.0714313000
_diffrn_orient_matrix_UB_22 -0.0708544000
_diffrn_orient_matrix_UB_23 -0.0544962000
_diffrn_orient_matrix_UB_31 0.0227990000
_diffrn_orient_matrix_UB_32 0.0930828000
_diffrn_orient_matrix_UB_33 -0.0603370000
_diffrn_radiation_monochromator mirror
_diffrn_radiation_probe x-ray
_diffrn_radiation_type 'Cu K\a'
_diffrn_radiation_wavelength 1.54184
_diffrn_reflns_av_R_equivalents 0.0294
_diffrn_reflns_av_unetI/netI 0.0239
_diffrn_reflns_Laue_measured_fraction_full 0.999
_diffrn_reflns_Laue_measured_fraction_max 0.977
_diffrn_reflns_limit_h_max 13
_diffrn_reflns_limit_h_min -13
_diffrn_reflns_limit_k_max 16
_diffrn_reflns_limit_k_min -15
_diffrn_reflns_limit_l_max 17
_diffrn_reflns_limit_l_min -17
_diffrn_reflns_number 28114
_diffrn_reflns_point_group_measured_fraction_full 0.998
_diffrn_reflns_point_group_measured_fraction_max 0.956
_diffrn_reflns_theta_full 67.684
_diffrn_reflns_theta_max 77.041
_diffrn_reflns_theta_min 3.297
_diffrn_source 'Rotating-anode X-ray tube'
_diffrn_source_type 'PhotonJet R (Cu) X-ray Source'
_exptl_absorpt_coefficient_mu 5.294
_exptl_absorpt_correction_T_max 1.00000
_exptl_absorpt_correction_T_min 0.46633
_exptl_absorpt_correction_type multi-scan
_exptl_absorpt_process_details
;
CrysAlisPro 1.171.41.121a (Rigaku Oxford Diffraction, 2021)
Empirical absorption correction using spherical harmonics,
implemented in SCALE3 ABSPACK scaling algorithm.
;
_exptl_crystal_colour colourless
_exptl_crystal_colour_primary colourless
_exptl_crystal_density_diffrn 1.257
_exptl_crystal_description block
_exptl_crystal_F_000 726
_exptl_crystal_size_max 0.4
_exptl_crystal_size_mid 0.25
_exptl_crystal_size_min 0.2
_refine_diff_density_max 0.744
_refine_diff_density_min -0.692
_refine_diff_density_rms 0.075
_refine_ls_abs_structure_details
;
 Classical Flack method preferred over Parsons because s.u. lower.
;
_refine_ls_abs_structure_Flack 0.308(7)
_refine_ls_extinction_method none
_refine_ls_goodness_of_fit_ref 1.065
_refine_ls_hydrogen_treatment constr
_refine_ls_matrix_type full
_refine_ls_number_parameters 403
_refine_ls_number_reflns 7360
_refine_ls_number_restraints 1
_refine_ls_restrained_S_all 1.065
_refine_ls_R_factor_all 0.0640
_refine_ls_R_factor_gt 0.0636
_refine_ls_shift/su_max 0.000
_refine_ls_shift/su_mean 0.000
_refine_ls_structure_factor_coef Fsqd
_refine_ls_weighting_details 'w=1/[\s^2^(Fo^2^)+(0.0948P)^2^+4.0032P] where P=(Fo^2^+2Fc^2^)/3'
_refine_ls_weighting_scheme calc
_refine_ls_wR_factor_gt 0.1646
_refine_ls_wR_factor_ref 0.1649
_reflns_Friedel_coverage 0.872
_reflns_Friedel_fraction_full 0.996
_reflns_Friedel_fraction_max 0.934
_reflns_number_gt 7259
_reflns_number_total 7360
_reflns_threshold_expression 'I > 2\s(I)'
_cod_data_source_file d3ra05867k2.cif
_cod_data_source_block Fe6
_cod_database_code 7247505
_shelx_shelxl_version_number 2018/3
_chemical_oxdiff_formula 'C H N P Fe Cl'
_shelx_space_group_comment
;
The symmetry employed for this shelxl refinement is uniquely defined
by the following loop, which should always be used as a source of
symmetry information in preference to the above space-group names.
They are only intended as comments.
;
_reflns_odcompleteness_completeness 99.94
_reflns_odcompleteness_iscentric 1
_reflns_odcompleteness_theta 66.97
_olex2_refinement_description
;
1. Fixed Uiso
 At 1.2 times of:
  All C(H) groups, All C(H,H) groups, All N(H) groups
 At 1.5 times of:
  All C(H,H,H) groups
2.a Ternary CH refined with riding coordinates:
 N2(H2), C8(H8), C30(H30), C33(H33), C36(H36)
2.b Secondary CH2 refined with riding coordinates:
 C5(H5A,H5B), C6(H6A,H6B), C7(H7A,H7B), C10(H10A,H10B), C11(H11A,H11B)
2.c Aromatic/amide H refined with riding coordinates:
 C2(H2A), C3(H3), C13(H13), C14(H14), C15(H15), C16(H16), C17(H17), C19(H19),
 C20(H20), C21(H21), C22(H22), C23(H23), C26(H26), C28(H28)
2.d Idealised Me refined as rotating group:
 C31(H31A,H31B,H31C), C32(H32A,H32B,H32C), C34(H34A,H34B,H34C), C35(H35A,H35B,
 H35C), C37(H37A,H37B,H37C), C38(H38A,H38B,H38C)
;
_olex2_submission_special_instructions 'No special instructions were received'
_oxdiff_exptl_absorpt_empirical_details
;
Empirical correction (ABSPACK) includes:
- Absorption correction using spherical harmonics
- Frame scaling
;
_oxdiff_exptl_absorpt_empirical_full_max 1.883
_oxdiff_exptl_absorpt_empirical_full_min 0.614

loop_
_space_group_symop_operation_xyz
'x, y, z'
'-x, y+1/2, -z'

loop_
_atom_site_label
_atom_site_type_symbol
_atom_site_fract_x
_atom_site_fract_y
_atom_site_fract_z
_atom_site_U_iso_or_equiv
_atom_site_adp_type
_atom_site_occupancy
_atom_site_site_symmetry_order
_atom_site_calc_flag
_atom_site_refinement_flags_posn
_atom_site_refinement_flags_adp
_atom_site_refinement_flags_occupancy
_atom_site_disorder_assembly
_atom_site_disorder_group
Fe1 Fe 0.63027(8) 0.45819(7) 0.58959(6) 0.0204(2) Uani 1 1 d . . . . .
Cl1 Cl 0.83499(14) 0.52833(14) 0.63570(13) 0.0359(4) Uani 1 1 d . . . . .
Cl2 Cl 0.61273(18) 0.28801(12) 0.54889(14) 0.0376(4) Uani 1 1 d . . . . .
P1 P 0.64850(15) 0.55332(12) 0.24237(11) 0.0246(3) Uani 1 1 d . . . . .
N1 N 0.4705(5) 0.4853(4) 0.6459(4) 0.0201(9) Uani 1 1 d . . . . .
N2 N 0.4778(5) 0.5293(4) 0.4649(3) 0.0201(9) Uani 1 1 d . . . . .
H2 H 0.473282 0.604700 0.478928 0.024 Uiso 1 1 calc R U . . .
C1 C 0.4794(6) 0.4914(5) 0.7429(4) 0.0231(12) Uani 1 1 d . . . . .
C2 C 0.3636(7) 0.4930(6) 0.7699(5) 0.0302(14) Uani 1 1 d . . . . .
H2A H 0.370065 0.496057 0.838267 0.036 Uiso 1 1 calc R U . . .
C3 C 0.2384(6) 0.4902(5) 0.6966(5) 0.0305(14) Uani 1 1 d . . . . .
H3 H 0.158892 0.490245 0.714902 0.037 Uiso 1 1 calc R U . . .
C4 C 0.2283(6) 0.4872(5) 0.5962(5) 0.0236(12) Uani 1 1 d . . . . .
C5 C 0.0935(6) 0.4908(6) 0.5148(5) 0.0320(14) Uani 1 1 d . . . . .
H5A H 0.054606 0.560792 0.512912 0.038 Uiso 1 1 calc R U . . .
H5B H 0.031722 0.441192 0.530844 0.038 Uiso 1 1 calc R U . . .
C6 C 0.1023(6) 0.4653(6) 0.4122(5) 0.0319(13) Uani 1 1 d . . . . .
H6A H 0.112576 0.389710 0.406592 0.038 Uiso 1 1 calc R U . . .
H6B H 0.017684 0.486510 0.360218 0.038 Uiso 1 1 calc R U . . .
C7 C 0.2209(6) 0.5202(6) 0.3950(5) 0.0286(13) Uani 1 1 d . . . . .
H7A H 0.214146 0.595451 0.404772 0.034 Uiso 1 1 calc R U . . .
H7B H 0.219622 0.508311 0.325668 0.034 Uiso 1 1 calc R U . . .
C8 C 0.3518(5) 0.4790(4) 0.4680(4) 0.0203(11) Uani 1 1 d . . . . .
H8 H 0.357943 0.404305 0.451899 0.024 Uiso 1 1 calc R U . . .
C9 C 0.3486(5) 0.4842(4) 0.5743(4) 0.0191(11) Uani 1 1 d . . . . .
C10 C 0.4975(6) 0.5169(6) 0.3667(4) 0.0268(12) Uani 1 1 d . . . . .
H10A H 0.415591 0.540448 0.313399 0.032 Uiso 1 1 calc R U . . .
H10B H 0.511350 0.442889 0.355206 0.032 Uiso 1 1 calc R U . . .
C11 C 0.6190(6) 0.5790(5) 0.3620(5) 0.0267(12) Uani 1 1 d . . . . .
H11A H 0.699786 0.559394 0.418318 0.032 Uiso 1 1 calc R U . . .
H11B H 0.602189 0.653663 0.367797 0.032 Uiso 1 1 calc R U . . .
C12 C 0.7431(6) 0.4310(5) 0.2668(5) 0.0251(12) Uani 1 1 d . . . . .
C13 C 0.7655(7) 0.3714(6) 0.3519(6) 0.0335(14) Uani 1 1 d . . . . .
H13 H 0.733588 0.394922 0.403742 0.040 Uiso 1 1 calc R U . . .
C14 C 0.8339(8) 0.2777(6) 0.3628(6) 0.0401(16) Uani 1 1 d . . . . .
H14 H 0.846420 0.236819 0.420838 0.048 Uiso 1 1 calc R U . . .
C15 C 0.8839(8) 0.2441(6) 0.2886(7) 0.0426(17) Uani 1 1 d . . . . .
H15 H 0.932881 0.181227 0.296486 0.051 Uiso 1 1 calc R U . . .
C16 C 0.8621(8) 0.3024(6) 0.2036(6) 0.0422(17) Uani 1 1 d . . . . .
H16 H 0.896575 0.279618 0.152895 0.051 Uiso 1 1 calc R U . . .
C17 C 0.7904(7) 0.3940(6) 0.1916(5) 0.0336(15) Uani 1 1 d . . . . .
H17 H 0.773060 0.432138 0.131517 0.040 Uiso 1 1 calc R U . . .
C18 C 0.7850(6) 0.6448(5) 0.2478(5) 0.0261(12) Uani 1 1 d . . . . .
C19 C 0.8703(7) 0.6884(6) 0.3345(5) 0.0320(14) Uani 1 1 d . . . . .
H19 H 0.859183 0.672146 0.396758 0.038 Uiso 1 1 calc R U . . .
C20 C 0.9727(8) 0.7562(6) 0.3312(6) 0.0393(16) Uani 1 1 d . . . . .
H20 H 1.030997 0.785456 0.391186 0.047 Uiso 1 1 calc R U . . .
C21 C 0.9893(8) 0.7806(6) 0.2417(6) 0.0406(17) Uani 1 1 d . . . . .
H21 H 1.058285 0.827222 0.239437 0.049 Uiso 1 1 calc R U . . .
C22 C 0.9052(9) 0.7370(6) 0.1548(6) 0.0425(18) Uani 1 1 d . . . . .
H22 H 0.917523 0.752702 0.092879 0.051 Uiso 1 1 calc R U . . .
C23 C 0.8028(8) 0.6704(6) 0.1574(5) 0.0353(15) Uani 1 1 d . . . . .
H23 H 0.744271 0.642098 0.097064 0.042 Uiso 1 1 calc R U . . .
C24 C 0.6191(6) 0.5000(5) 0.8150(4) 0.0237(12) Uani 1 1 d . . . . .
C25 C 0.6874(6) 0.4113(5) 0.8631(4) 0.0243(12) Uani 1 1 d . . . . .
C26 C 0.8213(6) 0.4224(5) 0.9250(5) 0.0267(13) Uani 1 1 d . . . . .
H26 H 0.869218 0.363141 0.957560 0.032 Uiso 1 1 calc R U . . .
C27 C 0.8862(6) 0.5177(5) 0.9403(4) 0.0268(12) Uani 1 1 d . . . . .
C28 C 0.8146(7) 0.6036(5) 0.8936(5) 0.0294(13) Uani 1 1 d . . . . .
H28 H 0.857426 0.669181 0.905127 0.035 Uiso 1 1 calc R U . . .
C29 C 0.6818(7) 0.5970(5) 0.8303(5) 0.0280(13) Uani 1 1 d . . . . .
C30 C 0.6092(8) 0.6948(6) 0.7816(5) 0.0367(15) Uani 1 1 d . . . . .
H30 H 0.522538 0.673991 0.730127 0.044 Uiso 1 1 calc R U . . .
C31 C 0.5754(11) 0.7621(8) 0.8582(7) 0.057(2) Uani 1 1 d . . . . .
H31A H 0.516640 0.723756 0.887276 0.086 Uiso 1 1 calc R U . . .
H31B H 0.529100 0.824783 0.825760 0.086 Uiso 1 1 calc R U . . .
H31C H 0.658770 0.781205 0.911062 0.086 Uiso 1 1 calc R U . . .
C32 C 0.6912(11) 0.7563(7) 0.7295(7) 0.055(2) Uani 1 1 d . . . . .
H32A H 0.775827 0.779165 0.778839 0.082 Uiso 1 1 calc R U . . .
H32B H 0.639342 0.816726 0.696539 0.082 Uiso 1 1 calc R U . . .
H32C H 0.711237 0.712558 0.679618 0.082 Uiso 1 1 calc R U . . .
C33 C 1.0341(6) 0.5321(6) 1.0015(5) 0.0320(14) Uani 1 1 d . . . . .
H33 H 1.043637 0.603601 1.029589 0.038 Uiso 1 1 calc R U . . .
C34 C 1.0855(8) 0.4590(10) 1.0886(6) 0.055(2) Uani 1 1 d . . . . .
H34A H 1.077069 0.387672 1.064150 0.082 Uiso 1 1 calc R U . . .
H34B H 1.032421 0.467664 1.133666 0.082 Uiso 1 1 calc R U . . .
H34C H 1.180473 0.474169 1.124676 0.082 Uiso 1 1 calc R U . . .
C35 C 1.1229(8) 0.5260(7) 0.9351(6) 0.0445(18) Uani 1 1 d . . . . .
H35A H 1.216707 0.540349 0.974939 0.067 Uiso 1 1 calc R U . . .
H35B H 1.092387 0.577016 0.881355 0.067 Uiso 1 1 calc R U . . .
H35C H 1.116676 0.456580 0.906221 0.067 Uiso 1 1 calc R U . . .
C36 C 0.6170(6) 0.3067(5) 0.8504(5) 0.0289(13) Uani 1 1 d . . . . .
H36 H 0.535883 0.310889 0.789193 0.035 Uiso 1 1 calc R U . . .
C37 C 0.7034(8) 0.2184(6) 0.8353(7) 0.0433(18) Uani 1 1 d . . . . .
H37A H 0.728235 0.231318 0.775332 0.065 Uiso 1 1 calc R U . . .
H37B H 0.652565 0.153694 0.827317 0.065 Uiso 1 1 calc R U . . .
H37C H 0.785265 0.213262 0.893368 0.065 Uiso 1 1 calc R U . . .
C38 C 0.5674(10) 0.2850(8) 0.9378(7) 0.054(2) Uani 1 1 d . . . . .
H38A H 0.644798 0.278750 0.999036 0.081 Uiso 1 1 calc R U . . .
H38B H 0.515947 0.220358 0.925937 0.081 Uiso 1 1 calc R U . . .
H38C H 0.509474 0.341822 0.944957 0.081 Uiso 1 1 calc R U . . .

loop_
_atom_site_aniso_label
_atom_site_aniso_U_11
_atom_site_aniso_U_22
_atom_site_aniso_U_33
_atom_site_aniso_U_23
_atom_site_aniso_U_13
_atom_site_aniso_U_12
Fe1 0.0139(4) 0.0255(4) 0.0224(4) 0.0010(4) 0.0069(3) 0.0012(3)
Cl1 0.0175(6) 0.0480(9) 0.0429(9) -0.0079(7) 0.0107(6) -0.0061(6)
Cl2 0.0408(9) 0.0237(7) 0.0501(10) 0.0012(7) 0.0175(7) 0.0030(6)
P1 0.0191(7) 0.0345(8) 0.0214(6) 0.0047(6) 0.0081(5) 0.0002(6)
N1 0.014(2) 0.027(2) 0.020(2) 0.0000(18) 0.0063(17) 0.0015(18)
N2 0.016(2) 0.027(2) 0.019(2) 0.0014(19) 0.0076(17) -0.0014(19)
C1 0.022(3) 0.029(3) 0.019(3) 0.000(2) 0.008(2) 0.002(2)
C2 0.028(3) 0.043(4) 0.024(3) 0.001(2) 0.015(2) 0.004(3)
C3 0.022(3) 0.044(4) 0.031(3) 0.002(3) 0.016(3) 0.004(3)
C4 0.017(2) 0.029(3) 0.026(3) -0.001(2) 0.008(2) 0.000(2)
C5 0.014(3) 0.049(4) 0.034(3) 0.000(3) 0.008(2) -0.001(2)
C6 0.017(3) 0.046(4) 0.031(3) -0.007(3) 0.005(2) -0.005(3)
C7 0.016(3) 0.045(4) 0.023(3) 0.002(3) 0.004(2) 0.000(3)
C8 0.016(2) 0.025(3) 0.020(3) -0.002(2) 0.006(2) -0.001(2)
C9 0.016(2) 0.021(3) 0.022(3) -0.001(2) 0.008(2) -0.001(2)
C10 0.021(3) 0.040(3) 0.021(3) 0.001(2) 0.010(2) -0.002(3)
C11 0.025(3) 0.032(3) 0.027(3) 0.004(2) 0.014(2) -0.001(2)
C12 0.019(3) 0.028(3) 0.028(3) -0.003(2) 0.007(2) -0.005(2)
C13 0.031(3) 0.037(4) 0.034(4) 0.002(3) 0.013(3) -0.003(3)
C14 0.043(4) 0.036(4) 0.040(4) 0.008(3) 0.012(3) 0.002(3)
C15 0.042(4) 0.028(3) 0.059(5) -0.005(3) 0.018(4) 0.000(3)
C16 0.045(4) 0.037(4) 0.049(4) -0.012(3) 0.023(4) -0.002(3)
C17 0.038(4) 0.036(4) 0.029(3) -0.005(3) 0.013(3) -0.005(3)
C18 0.023(3) 0.026(3) 0.031(3) 0.006(2) 0.011(2) 0.004(2)
C19 0.030(3) 0.038(4) 0.029(3) 0.007(3) 0.011(3) -0.001(3)
C20 0.034(4) 0.036(4) 0.048(4) -0.001(3) 0.014(3) -0.004(3)
C21 0.039(4) 0.032(3) 0.061(5) 0.002(3) 0.031(4) -0.005(3)
C22 0.055(5) 0.042(4) 0.044(4) 0.003(3) 0.033(4) -0.006(4)
C23 0.044(4) 0.036(4) 0.032(3) 0.001(3) 0.020(3) -0.004(3)
C24 0.022(3) 0.034(3) 0.017(3) -0.001(2) 0.008(2) 0.001(2)
C25 0.026(3) 0.030(3) 0.019(3) -0.003(2) 0.009(2) 0.000(2)
C26 0.025(3) 0.032(3) 0.022(3) 0.003(2) 0.006(2) 0.004(2)
C27 0.025(3) 0.035(3) 0.020(3) -0.003(2) 0.007(2) -0.004(3)
C28 0.032(3) 0.032(3) 0.023(3) -0.002(2) 0.007(2) -0.003(3)
C29 0.028(3) 0.033(3) 0.023(3) -0.001(2) 0.007(2) -0.001(3)
C30 0.041(4) 0.033(4) 0.031(3) 0.002(3) 0.006(3) 0.003(3)
C31 0.066(6) 0.055(6) 0.059(6) 0.009(4) 0.032(5) 0.028(5)
C32 0.080(7) 0.036(4) 0.058(5) 0.016(4) 0.035(5) 0.017(4)
C33 0.025(3) 0.038(4) 0.030(3) -0.004(3) 0.004(2) -0.005(3)
C34 0.031(4) 0.084(6) 0.036(4) 0.015(5) -0.006(3) -0.012(4)
C35 0.032(4) 0.057(5) 0.047(4) -0.007(4) 0.016(3) -0.009(3)
C36 0.025(3) 0.033(3) 0.026(3) 0.002(2) 0.004(2) -0.002(3)
C37 0.037(4) 0.030(4) 0.059(5) 0.002(3) 0.011(4) 0.002(3)
C38 0.067(6) 0.055(5) 0.051(5) -0.011(4) 0.034(4) -0.031(5)

loop_
_atom_type_symbol
_atom_type_description
_atom_type_scat_dispersion_real
_atom_type_scat_dispersion_imag
_atom_type_scat_source
C C 0.0181 0.0091 'International Tables Vol C Tables 4.2.6.8 and 6.1.1.4'
H H 0.0000 0.0000 'International Tables Vol C Tables 4.2.6.8 and 6.1.1.4'
Cl Cl 0.3639 0.7018 'International Tables Vol C Tables 4.2.6.8 and 6.1.1.4'
Fe Fe -1.1336 3.1974 'International Tables Vol C Tables 4.2.6.8 and 6.1.1.4'
N N 0.0311 0.0180 'International Tables Vol C Tables 4.2.6.8 and 6.1.1.4'
P P 0.2955 0.4335 'International Tables Vol C Tables 4.2.6.8 and 6.1.1.4'

loop_
_geom_angle_atom_site_label_1
_geom_angle_atom_site_label_2
_geom_angle_atom_site_label_3
_geom_angle
_geom_angle_site_symmetry_1
_geom_angle_site_symmetry_3
_geom_angle_publ_flag
Cl1 Fe1 Cl2 117.50(7) . . ?
N1 Fe1 Cl1 129.14(14) . . ?
N1 Fe1 Cl2 104.43(14) . . ?
N1 Fe1 N2 76.74(18) . . ?
N2 Fe1 Cl1 116.91(14) . . ?
N2 Fe1 Cl2 103.16(15) . . ?
C12 P1 C11 102.8(3) . . ?
C18 P1 C11 101.9(3) . . ?
C18 P1 C12 100.5(3) . . ?
C1 N1 Fe1 126.5(4) . . ?
C9 N1 Fe1 113.0(4) . . ?
C9 N1 C1 120.1(5) . . ?
Fe1 N2 H2 108.8 . . ?
C8 N2 Fe1 102.6(3) . . ?
C8 N2 H2 108.8 . . ?
C10 N2 Fe1 115.4(4) . . ?
C10 N2 H2 108.8 . . ?
C10 N2 C8 112.1(4) . . ?
N1 C1 C2 120.3(5) . . ?
N1 C1 C24 115.5(5) . . ?
C2 C1 C24 124.2(5) . . ?
C1 C2 H2A 120.2 . . ?
C3 C2 C1 119.6(6) . . ?
C3 C2 H2A 120.2 . . ?
C2 C3 H3 119.8 . . ?
C2 C3 C4 120.4(6) . . ?
C4 C3 H3 119.8 . . ?
C3 C4 C5 121.5(5) . . ?
C3 C4 C9 117.0(5) . . ?
C9 C4 C5 121.5(5) . . ?
C4 C5 H5A 109.0 . . ?
C4 C5 H5B 109.0 . . ?
C4 C5 C6 113.1(5) . . ?
H5A C5 H5B 107.8 . . ?
C6 C5 H5A 109.0 . . ?
C6 C5 H5B 109.0 . . ?
C5 C6 H6A 109.4 . . ?
C5 C6 H6B 109.4 . . ?
H6A C6 H6B 108.0 . . ?
C7 C6 C5 111.0(5) . . ?
C7 C6 H6A 109.4 . . ?
C7 C6 H6B 109.4 . . ?
C6 C7 H7A 109.8 . . ?
C6 C7 H7B 109.8 . . ?
C6 C7 C8 109.4(5) . . ?
H7A C7 H7B 108.2 . . ?
C8 C7 H7A 109.8 . . ?
C8 C7 H7B 109.8 . . ?
N2 C8 C7 116.1(5) . . ?
N2 C8 H8 107.1 . . ?
N2 C8 C9 108.4(4) . . ?
C7 C8 H8 107.1 . . ?
C9 C8 C7 110.7(5) . . ?
C9 C8 H8 107.1 . . ?
N1 C9 C4 122.6(5) . . ?
N1 C9 C8 115.1(5) . . ?
C4 C9 C8 122.3(5) . . ?
N2 C10 H10A 109.5 . . ?
N2 C10 H10B 109.5 . . ?
N2 C10 C11 110.9(5) . . ?
H10A C10 H10B 108.1 . . ?
C11 C10 H10A 109.5 . . ?
C11 C10 H10B 109.5 . . ?
P1 C11 H11A 109.8 . . ?
P1 C11 H11B 109.8 . . ?
C10 C11 P1 109.6(4) . . ?
C10 C11 H11A 109.8 . . ?
C10 C11 H11B 109.8 . . ?
H11A C11 H11B 108.2 . . ?
C13 C12 P1 124.8(5) . . ?
C13 C12 C17 118.1(6) . . ?
C17 C12 P1 117.0(5) . . ?
C12 C13 H13 119.4 . . ?
C12 C13 C14 121.1(7) . . ?
C14 C13 H13 119.4 . . ?
C13 C14 H14 120.1 . . ?
C15 C14 C13 119.7(7) . . ?
C15 C14 H14 120.1 . . ?
C14 C15 H15 120.1 . . ?
C16 C15 C14 119.8(7) . . ?
C16 C15 H15 120.1 . . ?
C15 C16 H16 119.8 . . ?
C15 C16 C17 120.4(7) . . ?
C17 C16 H16 119.8 . . ?
C12 C17 H17 119.6 . . ?
C16 C17 C12 120.8(7) . . ?
C16 C17 H17 119.6 . . ?
C19 C18 P1 124.7(5) . . ?
C19 C18 C23 118.6(6) . . ?
C23 C18 P1 116.7(5) . . ?
C18 C19 H19 119.8 . . ?
C18 C19 C20 120.5(6) . . ?
C20 C19 H19 119.8 . . ?
C19 C20 H20 119.9 . . ?
C21 C20 C19 120.3(7) . . ?
C21 C20 H20 119.9 . . ?
C20 C21 H21 120.2 . . ?
C20 C21 C22 119.6(7) . . ?
C22 C21 H21 120.2 . . ?
C21 C22 H22 119.8 . . ?
C21 C22 C23 120.4(7) . . ?
C23 C22 H22 119.8 . . ?
C18 C23 H23 119.7 . . ?
C22 C23 C18 120.6(7) . . ?
C22 C23 H23 119.7 . . ?
C25 C24 C1 120.1(6) . . ?
C29 C24 C1 118.7(6) . . ?
C29 C24 C25 121.2(5) . . ?
C24 C25 C36 121.1(5) . . ?
C26 C25 C24 118.0(6) . . ?
C26 C25 C36 120.9(6) . . ?
C25 C26 H26 119.1 . . ?
C27 C26 C25 121.9(6) . . ?
C27 C26 H26 119.1 . . ?
C26 C27 C33 123.6(6) . . ?
C28 C27 C26 118.4(6) . . ?
C28 C27 C33 117.9(6) . . ?
C27 C28 H28 118.9 . . ?
C27 C28 C29 122.2(6) . . ?
C29 C28 H28 118.9 . . ?
C24 C29 C30 122.3(6) . . ?
C28 C29 C24 118.3(6) . . ?
C28 C29 C30 119.3(6) . . ?
C29 C30 H30 108.0 . . ?
C29 C30 C32 112.0(7) . . ?
C31 C30 C29 110.5(6) . . ?
C31 C30 H30 108.0 . . ?
C31 C30 C32 110.2(7) . . ?
C32 C30 H30 108.0 . . ?
C30 C31 H31A 109.5 . . ?
C30 C31 H31B 109.5 . . ?
C30 C31 H31C 109.5 . . ?
H31A C31 H31B 109.5 . . ?
H31A C31 H31C 109.5 . . ?
H31B C31 H31C 109.5 . . ?
C30 C32 H32A 109.5 . . ?
C30 C32 H32B 109.5 . . ?
C30 C32 H32C 109.5 . . ?
H32A C32 H32B 109.5 . . ?
H32A C32 H32C 109.5 . . ?
H32B C32 H32C 109.5 . . ?
C27 C33 H33 106.9 . . ?
C27 C33 C35 110.8(6) . . ?
C34 C33 C27 114.6(6) . . ?
C34 C33 H33 106.9 . . ?
C34 C33 C35 110.2(7) . . ?
C35 C33 H33 106.9 . . ?
C33 C34 H34A 109.5 . . ?
C33 C34 H34B 109.5 . . ?
C33 C34 H34C 109.5 . . ?
H34A C34 H34B 109.5 . . ?
H34A C34 H34C 109.5 . . ?
H34B C34 H34C 109.5 . . ?
C33 C35 H35A 109.5 . . ?
C33 C35 H35B 109.5 . . ?
C33 C35 H35C 109.5 . . ?
H35A C35 H35B 109.5 . . ?
H35A C35 H35C 109.5 . . ?
H35B C35 H35C 109.5 . . ?
C25 C36 H36 107.3 . . ?
C37 C36 C25 113.4(6) . . ?
C37 C36 H36 107.3 . . ?
C37 C36 C38 110.8(7) . . ?
C38 C36 C25 110.4(6) . . ?
C38 C36 H36 107.3 . . ?
C36 C37 H37A 109.5 . . ?
C36 C37 H37B 109.5 . . ?
C36 C37 H37C 109.5 . . ?
H37A C37 H37B 109.5 . . ?
H37A C37 H37C 109.5 . . ?
H37B C37 H37C 109.5 . . ?
C36 C38 H38A 109.5 . . ?
C36 C38 H38B 109.5 . . ?
C36 C38 H38C 109.5 . . ?
H38A C38 H38B 109.5 . . ?
H38A C38 H38C 109.5 . . ?
H38B C38 H38C 109.5 . . ?

loop_
_geom_bond_atom_site_label_1
_geom_bond_atom_site_label_2
_geom_bond_distance
_geom_bond_site_symmetry_2
_geom_bond_publ_flag
Fe1 Cl1 2.2244(16) . ?
Fe1 Cl2 2.2693(18) . ?
Fe1 N1 2.105(5) . ?
Fe1 N2 2.166(5) . ?
P1 C11 1.850(6) . ?
P1 C12 1.841(6) . ?
P1 C18 1.840(7) . ?
N1 C1 1.350(7) . ?
N1 C9 1.350(7) . ?
N2 H2 1.0000 . ?
N2 C8 1.486(7) . ?
N2 C10 1.480(7) . ?
C1 C2 1.387(8) . ?
C1 C24 1.493(8) . ?
C2 H2A 0.9500 . ?
C2 C3 1.385(9) . ?
C3 H3 0.9500 . ?
C3 C4 1.393(9) . ?
C4 C5 1.507(8) . ?
C4 C9 1.393(8) . ?
C5 H5A 0.9900 . ?
C5 H5B 0.9900 . ?
C5 C6 1.523(9) . ?
C6 H6A 0.9900 . ?
C6 H6B 0.9900 . ?
C6 C7 1.519(9) . ?
C7 H7A 0.9900 . ?
C7 H7B 0.9900 . ?
C7 C8 1.523(8) . ?
C8 H8 1.0000 . ?
C8 C9 1.519(7) . ?
C10 H10A 0.9900 . ?
C10 H10B 0.9900 . ?
C10 C11 1.526(8) . ?
C11 H11A 0.9900 . ?
C11 H11B 0.9900 . ?
C12 C13 1.386(10) . ?
C12 C17 1.398(9) . ?
C13 H13 0.9500 . ?
C13 C14 1.393(11) . ?
C14 H14 0.9500 . ?
C14 C15 1.388(12) . ?
C15 H15 0.9500 . ?
C15 C16 1.376(12) . ?
C16 H16 0.9500 . ?
C16 C17 1.385(11) . ?
C17 H17 0.9500 . ?
C18 C19 1.384(10) . ?
C18 C23 1.392(9) . ?
C19 H19 0.9500 . ?
C19 C20 1.400(10) . ?
C20 H20 0.9500 . ?
C20 C21 1.372(11) . ?
C21 H21 0.9500 . ?
C21 C22 1.381(12) . ?
C22 H22 0.9500 . ?
C22 C23 1.386(11) . ?
C23 H23 0.9500 . ?
C24 C25 1.407(9) . ?
C24 C29 1.401(9) . ?
C25 C26 1.401(9) . ?
C25 C36 1.524(9) . ?
C26 H26 0.9500 . ?
C26 C27 1.391(9) . ?
C27 C28 1.384(10) . ?
C27 C33 1.523(8) . ?
C28 H28 0.9500 . ?
C28 C29 1.393(9) . ?
C29 C30 1.522(10) . ?
C30 H30 1.0000 . ?
C30 C31 1.521(11) . ?
C30 C32 1.527(12) . ?
C31 H31A 0.9800 . ?
C31 H31B 0.9800 . ?
C31 H31C 0.9800 . ?
C32 H32A 0.9800 . ?
C32 H32B 0.9800 . ?
C32 H32C 0.9800 . ?
C33 H33 1.0000 . ?
C33 C34 1.510(11) . ?
C33 C35 1.526(10) . ?
C34 H34A 0.9800 . ?
C34 H34B 0.9800 . ?
C34 H34C 0.9800 . ?
C35 H35A 0.9800 . ?
C35 H35B 0.9800 . ?
C35 H35C 0.9800 . ?
C36 H36 1.0000 . ?
C36 C37 1.516(10) . ?
C36 C38 1.518(10) . ?
C37 H37A 0.9800 . ?
C37 H37B 0.9800 . ?
C37 H37C 0.9800 . ?
C38 H38A 0.9800 . ?
C38 H38B 0.9800 . ?
C38 H38C 0.9800 . ?

loop_
_geom_torsion_atom_site_label_1
_geom_torsion_atom_site_label_2
_geom_torsion_atom_site_label_3
_geom_torsion_atom_site_label_4
_geom_torsion
_geom_torsion_site_symmetry_1
_geom_torsion_site_symmetry_2
_geom_torsion_site_symmetry_3
_geom_torsion_site_symmetry_4
_geom_torsion_publ_flag
Fe1 N1 C1 C2 -169.6(5) . . . . ?
Fe1 N1 C1 C24 12.6(8) . . . . ?
Fe1 N1 C9 C4 171.6(4) . . . . ?
Fe1 N1 C9 C8 -8.1(6) . . . . ?
Fe1 N2 C8 C7 174.1(4) . . . . ?
Fe1 N2 C8 C9 48.8(5) . . . . ?
Fe1 N2 C10 C11 -69.2(6) . . . . ?
P1 C12 C13 C14 177.6(6) . . . . ?
P1 C12 C17 C16 -179.8(6) . . . . ?
P1 C18 C19 C20 179.1(6) . . . . ?
P1 C18 C23 C22 -178.6(6) . . . . ?
N1 C1 C2 C3 -1.1(10) . . . . ?
N1 C1 C24 C25 -96.3(7) . . . . ?
N1 C1 C24 C29 81.1(7) . . . . ?
N2 C8 C9 N1 -29.1(6) . . . . ?
N2 C8 C9 C4 151.2(5) . . . . ?
N2 C10 C11 P1 175.5(4) . . . . ?
C1 N1 C9 C4 -1.3(8) . . . . ?
C1 N1 C9 C8 179.0(5) . . . . ?
C1 C2 C3 C4 -0.9(11) . . . . ?
C1 C24 C25 C26 175.9(5) . . . . ?
C1 C24 C25 C36 -5.7(8) . . . . ?
C1 C24 C29 C28 -176.6(6) . . . . ?
C1 C24 C29 C30 4.4(9) . . . . ?
C2 C1 C24 C25 86.1(8) . . . . ?
C2 C1 C24 C29 -96.6(8) . . . . ?
C2 C3 C4 C5 -176.1(7) . . . . ?
C2 C3 C4 C9 1.8(10) . . . . ?
C3 C4 C5 C6 -168.5(6) . . . . ?
C3 C4 C9 N1 -0.7(9) . . . . ?
C3 C4 C9 C8 178.9(5) . . . . ?
C4 C5 C6 C7 -44.2(8) . . . . ?
C5 C4 C9 N1 177.2(6) . . . . ?
C5 C4 C9 C8 -3.2(9) . . . . ?
C5 C6 C7 C8 65.1(7) . . . . ?
C6 C7 C8 N2 -176.6(5) . . . . ?
C6 C7 C8 C9 -52.4(7) . . . . ?
C7 C8 C9 N1 -157.5(5) . . . . ?
C7 C8 C9 C4 22.8(8) . . . . ?
C8 N2 C10 C11 173.8(5) . . . . ?
C9 N1 C1 C2 2.2(9) . . . . ?
C9 N1 C1 C24 -175.5(5) . . . . ?
C9 C4 C5 C6 13.7(9) . . . . ?
C10 N2 C8 C7 -61.5(7) . . . . ?
C10 N2 C8 C9 173.2(5) . . . . ?
C11 P1 C12 C13 7.6(6) . . . . ?
C11 P1 C12 C17 -175.3(5) . . . . ?
C11 P1 C18 C19 20.8(7) . . . . ?
C11 P1 C18 C23 -159.6(5) . . . . ?
C12 P1 C11 C10 -81.9(5) . . . . ?
C12 P1 C18 C19 -84.8(6) . . . . ?
C12 P1 C18 C23 94.7(6) . . . . ?
C12 C13 C14 C15 1.7(12) . . . . ?
C13 C12 C17 C16 -2.5(10) . . . . ?
C13 C14 C15 C16 -1.8(12) . . . . ?
C14 C15 C16 C17 -0.2(12) . . . . ?
C15 C16 C17 C12 2.4(11) . . . . ?
C17 C12 C13 C14 0.4(10) . . . . ?
C18 P1 C11 C10 174.4(4) . . . . ?
C18 P1 C12 C13 112.5(6) . . . . ?
C18 P1 C12 C17 -70.4(5) . . . . ?
C18 C19 C20 C21 0.3(11) . . . . ?
C19 C18 C23 C22 1.0(11) . . . . ?
C19 C20 C21 C22 -0.7(12) . . . . ?
C20 C21 C22 C23 1.2(12) . . . . ?
C21 C22 C23 C18 -1.4(12) . . . . ?
C23 C18 C19 C20 -0.5(10) . . . . ?
C24 C1 C2 C3 176.4(6) . . . . ?
C24 C25 C26 C27 0.6(9) . . . . ?
C24 C25 C36 C37 137.1(6) . . . . ?
C24 C25 C36 C38 -97.9(8) . . . . ?
C24 C29 C30 C31 106.9(8) . . . . ?
C24 C29 C30 C32 -129.8(8) . . . . ?
C25 C24 C29 C28 0.7(9) . . . . ?
C25 C24 C29 C30 -178.3(6) . . . . ?
C25 C26 C27 C28 0.9(9) . . . . ?
C25 C26 C27 C33 -175.8(6) . . . . ?
C26 C25 C36 C37 -44.5(8) . . . . ?
C26 C25 C36 C38 80.5(8) . . . . ?
C26 C27 C28 C29 -1.7(10) . . . . ?
C26 C27 C33 C34 -33.5(10) . . . . ?
C26 C27 C33 C35 92.0(8) . . . . ?
C27 C28 C29 C24 0.9(9) . . . . ?
C27 C28 C29 C30 179.9(6) . . . . ?
C28 C27 C33 C34 149.8(7) . . . . ?
C28 C27 C33 C35 -84.8(8) . . . . ?
C28 C29 C30 C31 -72.1(9) . . . . ?
C28 C29 C30 C32 51.2(9) . . . . ?
C29 C24 C25 C26 -1.4(9) . . . . ?
C29 C24 C25 C36 177.0(6) . . . . ?
C33 C27 C28 C29 175.3(6) . . . . ?
C36 C25 C26 C27 -177.8(6) . . . . ?
